data_4303239
loop_
_publ_author_name
'Jennifer M. Verduzco'
'Haemi Chung'
'Chunhua Hu'
'Wonyoung Choe'

_publ_section_title
;
Metal-Organic Framework Assembled from T-Shaped and Octahedral Nodes: A
Mixed-Linker Strategy To Create a Rare Anatase TiO2 Topology
;
_journal_name_full 'Inorganic Chemistry'
_journal_page_first 9060
_journal_page_last 9062
_journal_paper_doi 10.1021/ic9009916
_journal_volume 48
_journal_year 2009
_chemical_formula_moiety 'C112 H68 N12 O8 Zn4'
_chemical_formula_sum 'C112 H68 N12 O8 Zn4'
_chemical_formula_weight 1971.26
_chemical_name_systematic
; 
 ? 
;
_space_group_IT_number 70
_symmetry_cell_setting orthorhombic
_symmetry_space_group_name_Hall '-F 2uv 2vw'
_symmetry_space_group_name_H-M 'F d d d :2'
_atom_sites_solution_hydrogens geom
_atom_sites_solution_primary direct
_atom_sites_solution_secondary difmap
_audit_creation_method SHELXTL
_cell_angle_alpha 90.00
_cell_angle_beta 90.00
_cell_angle_gamma 90.00
_cell_formula_units_Z 8
_cell_length_a 31.8557(19)
_cell_length_b 34.817(2)
_cell_length_c 52.617(3)
_cell_measurement_reflns_used 7770
_cell_measurement_temperature 296(2)
_cell_measurement_theta_max 23.02
_cell_measurement_theta_min 2.20
_cell_volume 58359(6)
_computing_cell_refinement 'SAINT+ (Bruker, 2003)'
_computing_data_collection 'SMART (Bruker, 2005)'
_computing_data_reduction SAINT+
_computing_publication_material SHELXTL
_computing_structure_refinement SHELXTL
_computing_structure_solution 'SHELXTL (Sheldrick, 2003)'
_diffrn_ambient_temperature 296(2)
_diffrn_measured_fraction_theta_full 1.000
_diffrn_measured_fraction_theta_max 1.000
_diffrn_measurement_device_type 'Bruker SMART Apex CCD'
_diffrn_measurement_method '\w scans'
_diffrn_radiation_monochromator graphite
_diffrn_radiation_source 'fine-focus sealed tube'
_diffrn_radiation_type MoK\a
_diffrn_radiation_wavelength 0.71073
_diffrn_reflns_av_R_equivalents 0.0605
_diffrn_reflns_av_sigmaI/netI 0.0374
_diffrn_reflns_limit_h_max 37
_diffrn_reflns_limit_h_min -37
_diffrn_reflns_limit_k_max 41
_diffrn_reflns_limit_k_min -41
_diffrn_reflns_limit_l_max 62
_diffrn_reflns_limit_l_min -62
_diffrn_reflns_number 141650
_diffrn_reflns_theta_full 25.05
_diffrn_reflns_theta_max 25.05
_diffrn_reflns_theta_min 1.40
_diffrn_standards_decay_% 0
_exptl_absorpt_coefficient_mu 0.346
_exptl_absorpt_correction_T_max 0.9264
_exptl_absorpt_correction_T_min 0.8286
_exptl_absorpt_correction_type multi-scan
_exptl_absorpt_process_details SADABS
_exptl_crystal_colour red
_exptl_crystal_density_diffrn 0.449
_exptl_crystal_density_method 'not measured'
_exptl_crystal_description plate
_exptl_crystal_F_000 8064
_exptl_crystal_size_max 0.564
_exptl_crystal_size_mid 0.462
_exptl_crystal_size_min 0.224
_platon_squeeze_details
;
Disordered, independent solvent molecules were eliminated from the refinement 
using SQUEEZE/PLATON [Spek, A.L. (2003), J. Appl. Cryst. 36, 7-13].
_refine_ls_R_factor_all           0.1983 
_refine_ls_R_factor_gt            0.1215 
_refine_ls_wR_factor_ref          0.4095 
_refine_ls_wR_factor_gt           0.3388 
;
_refine_diff_density_max 0.274
_refine_diff_density_min -0.195
_refine_diff_density_rms 0.034
_refine_ls_extinction_method none
_refine_ls_goodness_of_fit_ref 1.077
_refine_ls_hydrogen_treatment constr
_refine_ls_matrix_type full
_refine_ls_number_parameters 301
_refine_ls_number_reflns 12939
_refine_ls_number_restraints 109
_refine_ls_restrained_S_all 1.092
_refine_ls_R_factor_all 0.0986
_refine_ls_R_factor_gt 0.0408
_refine_ls_shift/su_max 0.001
_refine_ls_shift/su_mean 0.000
_refine_ls_structure_factor_coef Fsqd
_refine_ls_weighting_details 'calc w=1/[\s^2^(Fo^2^)+(0.0317P)^2^+0.0000P] where P=(Fo^2^+2Fc^2^)/3'
_refine_ls_weighting_scheme calc
_refine_ls_wR_factor_gt 0.0831
_refine_ls_wR_factor_ref 0.0901
_reflns_number_gt 6464
_reflns_number_total 12939
_reflns_threshold_expression >2sigma(I)
_cod_data_source_file ic9009916_si_002.cif
_cod_data_source_block c8ch11sq
_cod_depositor_comments
;
The following automatic conversions were performed:
'_symmetry_cell_setting' value 'Orthorhombic' changed to 'orthorhombic'
according to '/home/saulius/struct/CIF-dictionaries/cif_core.dic'
dictionary named 'cif_core.dic' version 2.4.1 from 2010-06-29.

Automatic conversion script
Id: cif_fix_enum 1527 2010-12-29 10:47:43Z saulius 
;
_cod_original_sg_symbol_H-M 'F d d d'
_cod_database_code 4303239

loop_
_publ_contact_author_name
_publ_contact_author_address
'Hu, Chunhua'
; 
University of Nebraska-Lincoln 
Nebraska Center for Materials and Nanoscience
33 Hamilton Hall
Lincoln, NE 68588-0304
USA 
;

loop_
_symmetry_equiv_pos_as_xyz
'x, y, z'
'-x+3/4, -y+3/4, z'
'-x+3/4, y, -z+3/4'
'x, -y+3/4, -z+3/4'
'x, y+1/2, z+1/2'
'-x+3/4, -y+5/4, z+1/2'
'-x+3/4, y+1/2, -z+5/4'
'x, -y+5/4, -z+5/4'
'x+1/2, y, z+1/2'
'-x+5/4, -y+3/4, z+1/2'
'-x+5/4, y, -z+5/4'
'x+1/2, -y+3/4, -z+5/4'
'x+1/2, y+1/2, z'
'-x+5/4, -y+5/4, z'
'-x+5/4, y+1/2, -z+3/4'
'x+1/2, -y+5/4, -z+3/4'
'-x, -y, -z'
'x-3/4, y-3/4, -z'
'x-3/4, -y, z-3/4'
'-x, y-3/4, z-3/4'
'-x, -y+1/2, -z+1/2'
'x-3/4, y-1/4, -z+1/2'
'x-3/4, -y+1/2, z-1/4'
'-x, y-1/4, z-1/4'
'-x+1/2, -y, -z+1/2'
'x-1/4, y-3/4, -z+1/2'
'x-1/4, -y, z-1/4'
'-x+1/2, y-3/4, z-1/4'
'-x+1/2, -y+1/2, -z'
'x-1/4, y-1/4, -z'
'x-1/4, -y+1/2, z-3/4'
'-x+1/2, y-1/4, z-3/4'

loop_
_atom_site_label
_atom_site_type_symbol
_atom_site_fract_x
_atom_site_fract_y
_atom_site_fract_z
_atom_site_U_iso_or_equiv
_atom_site_adp_type
_atom_site_occupancy
_atom_site_symmetry_multiplicity
_atom_site_calc_flag
_atom_site_refinement_flags
_atom_site_disorder_assembly
_atom_site_disorder_group
Zn1 Zn -0.1250 0.3750 0.133148(6) 0.10353(13) Uani 1 2 d S . .
Zn2 Zn 0.1250 0.1250 0.097077(5) 0.07062(10) Uani 1 2 d S . .
N1 N -0.12949(6) 0.31646(5) 0.12722(3) 0.1151(5) Uani 1 1 d . . .
N2 N -0.06108(5) 0.37151(5) 0.12711(3) 0.1164(5) Uani 1 1 d . . .
O1 O 0.08053(4) 0.16604(4) 0.10411(3) 0.0974(4) Uani 1 1 d . . .
O2 O 0.08049(4) 0.16565(4) 0.14651(3) 0.0993(5) Uani 1 1 d . . .
C1 C -0.16522(9) 0.29530(7) 0.12708(8) 0.1484(10) Uani 1 1 d . . .
C2 C -0.15473(9) 0.25440(7) 0.12600(8) 0.1881(13) Uani 1 1 d . . .
H2 H -0.1733 0.2338 0.1255 0.226 Uiso 1 1 calc R . .
C3 C -0.11284(8) 0.25306(8) 0.12597(7) 0.1631(10) Uani 1 1 d . . .
H3 H -0.0969 0.2307 0.1256 0.196 Uiso 1 1 calc R . .
C4 C -0.09647(8) 0.29063(7) 0.12664(6) 0.1203(7) Uani 1 1 d . . .
C5 C -0.05416(8) 0.30070(7) 0.12646(6) 0.1111(7) Uani 1 1 d . . .
C6 C -0.03784(7) 0.33800(7) 0.12646(6) 0.1181(7) Uani 1 1 d . . .
C7 C 0.00583(8) 0.34840(8) 0.12592(7) 0.1590(10) Uani 1 1 d . . .
H7 H 0.0283 0.3313 0.1258 0.191 Uiso 1 1 calc R . .
C8 C 0.00884(8) 0.38671(8) 0.12556(8) 0.1860(13) Uani 1 1 d . . .
H8 H 0.0333 0.4013 0.1248 0.223 Uiso 1 1 calc R . .
C9 C -0.03359(8) 0.40078(8) 0.12653(8) 0.1472(10) Uani 1 1 d U A .
C10 C -0.04386(8) 0.44076(8) 0.12718(9) 0.1721(12) Uani 1 1 d DU . .
C11 C -0.02302(6) 0.26806(6) 0.12637(6) 0.1108(7) Uani 1 1 d U . .
C12 C -0.00798(8) 0.25299(7) 0.14792(5) 0.1463(11) Uani 1 1 d U . .
H12 H -0.0181 0.2619 0.1634 0.176 Uiso 1 1 calc R . .
C13 C 0.02221(8) 0.22447(7) 0.14771(5) 0.1332(10) Uani 1 1 d U . .
H13 H 0.0330 0.2154 0.1630 0.160 Uiso 1 1 calc R . .
C14 C 0.03626(5) 0.20945(5) 0.12544(5) 0.0911(5) Uani 1 1 d U . .
C15 C 0.02176(8) 0.22441(7) 0.10364(5) 0.1333(9) Uani 1 1 d U . .
H15 H 0.0317 0.2154 0.0881 0.160 Uiso 1 1 calc R . .
C16 C -0.00834(9) 0.25359(7) 0.10431(5) 0.1483(11) Uani 1 1 d U . .
H16 H -0.0186 0.2633 0.0891 0.178 Uiso 1 1 calc R . .
C17 C 0.06858(5) 0.17749(5) 0.12527(6) 0.0829(5) Uani 1 1 d . . .
C18A C -0.0088(3) 0.4684(3) 0.1340(2) 0.2461(12) Uiso 0.552(6) 1 d PD A -1
C19A C 0.0073(3) 0.4840(3) 0.1132(2) 0.2461(12) Uiso 0.552(6) 1 d PD A -1
H19A H -0.0019 0.4749 0.0976 0.295 Uiso 0.552(6) 1 calc PR A -1
C20A C 0.0384(3) 0.5142(3) 0.11344(19) 0.2461(12) Uiso 0.552(6) 1 d PD A -1
H20A H 0.0464 0.5266 0.0986 0.295 Uiso 0.552(6) 1 calc PR A -1
C21A C 0.0556(3) 0.5239(3) 0.1365(2) 0.2461(12) Uiso 0.552(6) 1 d PD A -1
H21A H 0.0785 0.5404 0.1367 0.295 Uiso 0.552(6) 1 calc PR A -1
C22A C 0.0401(2) 0.5101(2) 0.15967(18) 0.2461(12) Uiso 0.552(6) 1 d PD A -1
H22A H 0.0503 0.5187 0.1752 0.295 Uiso 0.552(6) 1 calc PR A -1
C23A C 0.0068(3) 0.4812(2) 0.15780(19) 0.2461(12) Uiso 0.552(6) 1 d PD A -1
H23A H -0.0044 0.4710 0.1726 0.295 Uiso 0.552(6) 1 calc PR A -1
C18B C -0.0104(4) 0.4670(4) 0.1180(3) 0.2461(12) Uiso 0.448(6) 1 d PD A -2
C19B C 0.0018(3) 0.4785(3) 0.0934(2) 0.2461(12) Uiso 0.448(6) 1 d PD A -2
H19B H -0.0120 0.4690 0.0792 0.295 Uiso 0.448(6) 1 calc PR A -2
C20B C 0.0359(3) 0.5050(3) 0.0907(2) 0.2461(12) Uiso 0.448(6) 1 d PD A -2
H20B H 0.0439 0.5137 0.0747 0.295 Uiso 0.448(6) 1 calc PR A -2
C21B C 0.0568(3) 0.5177(3) 0.1123(3) 0.2461(12) Uiso 0.448(6) 1 d PD A -2
H21B H 0.0803 0.5333 0.1106 0.295 Uiso 0.448(6) 1 calc PR A -2
C22B C 0.0436(4) 0.5076(4) 0.1364(2) 0.2461(12) Uiso 0.448(6) 1 d PD A -2
H22B H 0.0577 0.5162 0.1509 0.295 Uiso 0.448(6) 1 calc PR A -2
C23B C 0.0074(4) 0.4832(4) 0.1384(2) 0.2461(12) Uiso 0.448(6) 1 d PD A -2
H23B H -0.0041 0.4785 0.1543 0.295 Uiso 0.448(6) 1 calc PR A -2
N3 N 0.1250 0.1250 0.05872(4) 0.0775(5) Uani 1 2 d SD . .
N4 N 0.1250 0.1250 -0.07602(4) 0.1073(7) Uani 1 2 d SD . .
C26 C 0.1250 0.1250 0.00478(6) 0.0935(7) Uani 1 2 d SD . .
C27 C 0.1250 0.1250 -0.02247(7) 0.1025(8) Uani 1 2 d SD . .
C24A C 0.15836(19) 0.13679(19) 0.04532(11) 0.1023(6) Uiso 0.345(2) 1 d PD B -1
H24A H 0.1821 0.1449 0.0541 0.123 Uiso 0.345(2) 1 calc PR B -1
C25A C 0.15917(18) 0.13741(18) 0.01900(11) 0.1023(6) Uiso 0.345(2) 1 d PD B -1
H25A H 0.1830 0.1463 0.0107 0.123 Uiso 0.345(2) 1 calc PR B -1
C28A C 0.0895(2) 0.1166(2) -0.03696(11) 0.1023(6) Uiso 0.328(2) 1 d PD C -1
H28A H 0.0645 0.1111 -0.0286 0.123 Uiso 0.3280(18) 1 calc PR C -1
C29A C 0.0900(2) 0.1163(2) -0.06296(11) 0.1023(6) Uiso 0.328(2) 1 d PD C -1
H29A H 0.0657 0.1099 -0.0718 0.123 Uiso 0.3280(18) 1 calc PR C -1
C24B C 0.1140(2) 0.09415(17) 0.04509(10) 0.1023(6) Uiso 0.354(2) 1 d PD B -2
H24B H 0.1064 0.0720 0.0538 0.123 Uiso 0.354(2) 1 calc PR B -2
C25B C 0.11320(19) 0.09320(17) 0.01869(10) 0.1023(6) Uiso 0.354(2) 1 d PD B -2
H25B H 0.1046 0.0710 0.0104 0.123 Uiso 0.354(2) 1 calc PR B -2
C28B C 0.1491(3) 0.0975(2) -0.03589(15) 0.1023(6) Uiso 0.254(2) 1 d PD C -2
H28B H 0.1651 0.0791 -0.0275 0.123 Uiso 0.254(2) 1 calc PR C -2
C29B C 0.1477(3) 0.0994(2) -0.06195(15) 0.1023(6) Uiso 0.254(2) 1 d PD C -2
H29B H 0.1637 0.0815 -0.0708 0.123 Uiso 0.254(2) 1 calc PR C -2
C24C C 0.1000(2) 0.1483(2) 0.04542(13) 0.1023(6) Uiso 0.301(2) 1 d PD B -3
H24C H 0.0824 0.1650 0.0542 0.123 Uiso 0.301(2) 1 calc PR B -3
C25C C 0.0992(2) 0.14890(19) 0.01902(12) 0.1023(6) Uiso 0.301(2) 1 d PD B -3
H25C H 0.0811 0.1656 0.0107 0.123 Uiso 0.301(2) 1 calc PR B -3
C28C C 0.13400(17) 0.15785(14) -0.03671(9) 0.1023(6) Uiso 0.418(2) 1 d PD C -3
H28C H 0.1403 0.1807 -0.0285 0.123 Uiso 0.418(2) 1 calc PR C -3
C29C C 0.13363(17) 0.15663(14) -0.06259(9) 0.1023(6) Uiso 0.418(2) 1 d PD C -3
H29C H 0.1397 0.1791 -0.0714 0.123 Uiso 0.418(2) 1 calc PR C -3

loop_
_atom_site_aniso_label
_atom_site_aniso_U_11
_atom_site_aniso_U_22
_atom_site_aniso_U_33
_atom_site_aniso_U_23
_atom_site_aniso_U_13
_atom_site_aniso_U_12
Zn1 0.1010(2) 0.0900(2) 0.1196(3) 0.000 0.000 0.0477(2)
Zn2 0.05526(15) 0.04671(14) 0.1099(2) 0.000 0.000 0.00035(15)
N1 0.1071(13) 0.0912(12) 0.1468(14) -0.0104(11) -0.0048(19) 0.0485(10)
N2 0.0984(12) 0.0947(12) 0.1559(15) 0.0065(17) 0.0088(11) 0.0523(11)
O1 0.0853(10) 0.0752(9) 0.1317(13) -0.0070(8) 0.0034(8) 0.0299(7)
O2 0.0879(10) 0.0754(9) 0.1347(13) 0.0045(9) -0.0019(9) 0.0315(7)
C1 0.1090(19) 0.1017(18) 0.234(3) -0.028(2) -0.016(2) 0.0355(15)
C2 0.128(2) 0.0977(18) 0.339(4) -0.025(3) -0.022(3) 0.0487(16)
C3 0.136(2) 0.0965(19) 0.257(3) -0.019(2) -0.015(2) 0.0482(16)
C4 0.1196(19) 0.0928(16) 0.149(2) -0.0165(19) -0.010(2) 0.0546(15)
C5 0.1087(17) 0.0959(16) 0.1286(18) -0.0029(18) 0.0003(19) 0.0509(14)
C6 0.0973(17) 0.1077(17) 0.1492(19) 0.003(2) 0.0090(18) 0.0500(14)
C7 0.1005(19) 0.125(2) 0.252(3) 0.014(3) 0.016(2) 0.0503(15)
C8 0.113(2) 0.121(2) 0.324(4) 0.028(3) 0.033(2) 0.0507(17)
C9 0.1011(18) 0.1092(19) 0.231(3) 0.026(2) 0.022(2) 0.0452(15)
C10 0.1147(19) 0.1137(19) 0.288(4) 0.024(3) 0.023(3) 0.0416(16)
C11 0.1128(15) 0.1007(14) 0.1190(18) -0.0024(17) 0.0057(17) 0.0609(12)
C12 0.170(3) 0.143(2) 0.127(2) 0.0067(18) 0.0024(19) 0.103(2)
C13 0.149(2) 0.132(2) 0.118(2) 0.0031(17) 0.0050(17) 0.0843(18)
C14 0.0842(12) 0.0738(11) 0.1153(16) 0.0032(15) 0.0003(16) 0.0274(9)
C15 0.147(2) 0.133(2) 0.120(2) -0.0024(17) 0.0035(17) 0.0856(18)
C16 0.176(3) 0.143(2) 0.126(2) -0.0053(18) -0.0206(19) 0.104(2)
C17 0.0635(11) 0.0593(11) 0.1260(18) 0.0026(15) 0.0022(15) 0.0117(8)
N3 0.0699(12) 0.0656(12) 0.0970(15) 0.000 0.000 -0.0035(12)
N4 0.1022(17) 0.0870(15) 0.1327(19) 0.000 0.000 -0.0312(16)
C26 0.098(2) 0.0885(19) 0.094(2) 0.000 0.000 -0.0078(19)
C27 0.108(2) 0.093(2) 0.107(2) 0.000 0.000 -0.019(2)

loop_
_atom_type_symbol
_atom_type_description
_atom_type_scat_dispersion_real
_atom_type_scat_dispersion_imag
_atom_type_scat_source
C C 0.0033 0.0016 'International Tables Vol C Tables 4.2.6.8 and 6.1.1.4'
H H 0.0000 0.0000 'International Tables Vol C Tables 4.2.6.8 and 6.1.1.4'
N N 0.0061 0.0033 'International Tables Vol C Tables 4.2.6.8 and 6.1.1.4'
O O 0.0106 0.0060 'International Tables Vol C Tables 4.2.6.8 and 6.1.1.4'
Zn Zn 0.2839 1.4301 'International Tables Vol C Tables 4.2.6.8 and 6.1.1.4'

loop_
_geom_angle_atom_site_label_1
_geom_angle_atom_site_label_2
_geom_angle_atom_site_label_3
_geom_angle
_geom_angle_site_symmetry_1
_geom_angle_site_symmetry_3
_geom_angle_publ_flag
N2 Zn1 N2 162.29(10) 2_455 . ?
N2 Zn1 N1 89.25(7) 2_455 2_455 ?
N2 Zn1 N1 88.09(7) . 2_455 ?
N2 Zn1 N1 88.09(7) 2_455 . ?
N2 Zn1 N1 89.25(7) . . ?
N1 Zn1 N1 162.65(10) 2_455 . ?
N2 Zn1 N4 98.85(5) 2_455 31_556 ?
N2 Zn1 N4 98.85(5) . 31_556 ?
N1 Zn1 N4 98.68(5) 2_455 31_556 ?
N1 Zn1 N4 98.68(5) . 31_556 ?
N3 Zn2 O2 99.56(5) . 11_454 ?
N3 Zn2 O2 99.56(5) . 8_544 ?
O2 Zn2 O2 160.87(9) 11_454 8_544 ?
N3 Zn2 O1 100.42(5) . 14_445 ?
O2 Zn2 O1 88.46(5) 11_454 14_445 ?
O2 Zn2 O1 88.09(5) 8_544 14_445 ?
N3 Zn2 O1 100.42(5) . . ?
O2 Zn2 O1 88.09(5) 11_454 . ?
O2 Zn2 O1 88.46(5) 8_544 . ?
O1 Zn2 O1 159.17(9) 14_445 . ?
N3 Zn2 Zn2 180.0 . 11_454 ?
O2 Zn2 Zn2 80.44(5) 11_454 11_454 ?
O2 Zn2 Zn2 80.44(5) 8_544 11_454 ?
O1 Zn2 Zn2 79.58(5) 14_445 11_454 ?
O1 Zn2 Zn2 79.58(5) . 11_454 ?
C1 N1 C4 106.5(2) . . ?
C1 N1 Zn1 126.50(14) . . ?
C4 N1 Zn1 126.26(18) . . ?
C9 N2 C6 106.88(19) . . ?
C9 N2 Zn1 126.98(14) . . ?
C6 N2 Zn1 125.58(17) . . ?
C17 O1 Zn2 126.74(13) . . ?
C17 O2 Zn2 126.16(13) . 11_454 ?
N1 C1 C10 126.7(2) . 2_455 ?
N1 C1 C2 109.7(2) . . ?
C10 C1 C2 123.6(3) 2_455 . ?
C3 C2 C1 105.2(2) . . ?
C3 C2 H2 127.4 . . ?
C1 C2 H2 127.4 . . ?
C2 C3 C4 109.7(2) . . ?
C2 C3 H3 125.1 . . ?
C4 C3 H3 125.1 . . ?
N1 C4 C5 124.9(2) . . ?
N1 C4 C3 108.8(2) . . ?
C5 C4 C3 126.3(2) . . ?
C4 C5 C6 126.40(19) . . ?
C4 C5 C11 116.5(2) . . ?
C6 C5 C11 117.1(2) . . ?
N2 C6 C5 125.8(2) . . ?
N2 C6 C7 107.8(2) . . ?
C5 C6 C7 126.4(2) . . ?
C8 C7 C6 108.7(2) . . ?
C8 C7 H7 125.6 . . ?
C6 C7 H7 125.6 . . ?
C7 C8 C9 105.7(2) . . ?
C7 C8 H8 127.1 . . ?
C9 C8 H8 127.1 . . ?
N2 C9 C10 126.0(2) . . ?
N2 C9 C8 110.8(2) . . ?
C10 C9 C8 123.2(3) . . ?
C1 C10 C9 123.6(3) 2_455 . ?
C1 C10 C18B 117.2(6) 2_455 . ?
C9 C10 C18B 115.3(6) . . ?
C1 C10 C18A 118.0(6) 2_455 . ?
C9 C10 C18A 117.0(6) . . ?
C12 C11 C16 117.29(18) . . ?
C12 C11 C5 121.9(3) . . ?
C16 C11 C5 120.8(3) . . ?
C11 C12 C13 121.6(2) . . ?
C11 C12 H12 119.2 . . ?
C13 C12 H12 119.2 . . ?
C14 C13 C12 120.8(2) . . ?
C14 C13 H13 119.6 . . ?
C12 C13 H13 119.6 . . ?
C15 C14 C13 118.32(17) . . ?
C15 C14 C17 120.9(2) . . ?
C13 C14 C17 120.7(2) . . ?
C14 C15 C16 119.8(2) . . ?
C14 C15 H15 120.1 . . ?
C16 C15 H15 120.1 . . ?
C11 C16 C15 122.1(2) . . ?
C11 C16 H16 119.0 . . ?
C15 C16 H16 119.0 . . ?
O1 C17 O2 127.05(17) . . ?
O1 C17 C14 116.7(2) . . ?
O2 C17 C14 116.3(2) . . ?
C19A C18A C23A 117.7(7) . . ?
C19A C18A C10 110.3(8) . . ?
C23A C18A C10 131.8(9) . . ?
C18A C19A C20A 123.8(7) . . ?
C18A C19A H19A 118.1 . . ?
C20A C19A H19A 118.1 . . ?
C21A C20A C19A 117.3(7) . . ?
C21A C20A H20A 121.3 . . ?
C19A C20A H20A 121.3 . . ?
C20A C21A C22A 123.1(7) . . ?
C20A C21A H21A 118.5 . . ?
C22A C21A H21A 118.5 . . ?
C21A C22A C23A 115.5(6) . . ?
C21A C22A H22A 122.2 . . ?
C23A C22A H22A 122.2 . . ?
C18A C23A C22A 121.9(6) . . ?
C18A C23A H23A 119.0 . . ?
C22A C23A H23A 119.0 . . ?
C23B C18B C19B 119.9(8) . . ?
C23B C18B C10 107.6(10) . . ?
C19B C18B C10 132.2(11) . . ?
C18B C19B C20B 119.1(7) . . ?
C18B C19B H19B 120.5 . . ?
C20B C19B H19B 120.5 . . ?
C21B C20B C19B 118.8(7) . . ?
C21B C20B H20B 120.6 . . ?
C19B C20B H20B 120.6 . . ?
C22B C21B C20B 121.8(8) . . ?
C22B C21B H21B 119.1 . . ?
C20B C21B H21B 119.1 . . ?
C21B C22B C23B 117.3(8) . . ?
C21B C22B H22B 121.3 . . ?
C23B C22B H22B 121.3 . . ?
C18B C23B C22B 122.2(9) . . ?
C18B C23B H23B 118.9 . . ?
C22B C23B H23B 118.9 . . ?
C24C N3 C24C 116.8(6) 14_445 . ?
C24B N3 C24B 115.2(5) 14_445 . ?
C24A N3 C24A 116.5(5) . 14_445 ?
C24C N3 Zn2 121.6(3) 14_445 . ?
C24C N3 Zn2 121.6(3) . . ?
C24B N3 Zn2 122.4(3) 14_445 . ?
C24B N3 Zn2 122.4(3) . . ?
C24A N3 Zn2 121.7(3) . . ?
C24A N3 Zn2 121.7(3) 14_445 . ?
C29C N4 C29C 116.2(5) . 14_445 ?
C29A N4 C29A 118.5(6) 14_445 . ?
C29B N4 C29B 114.4(8) . 14_445 ?
C29C N4 Zn1 121.9(2) . 23_655 ?
C29C N4 Zn1 121.9(2) 14_445 23_655 ?
C29A N4 Zn1 120.7(3) 14_445 23_655 ?
C29A N4 Zn1 120.7(3) . 23_655 ?
C29B N4 Zn1 122.8(4) . 23_655 ?
C29B N4 Zn1 122.8(4) 14_445 23_655 ?
C25B C26 C25B 115.9(5) 14_445 . ?
C25C C26 C25C 114.7(6) . 14_445 ?
C25A C26 C25A 114.9(5) . 14_445 ?
C25B C26 C27 122.0(3) 14_445 . ?
C25B C26 C27 122.0(3) . . ?
C25C C26 C27 122.7(3) . . ?
C25C C26 C27 122.7(3) 14_445 . ?
C25A C26 C27 122.6(3) . . ?
C25A C26 C27 122.6(3) 14_445 . ?
C28A C27 C28A 113.7(6) 14_445 . ?
C28C C27 C28C 115.1(5) 14_445 . ?
C28B C27 C28B 120.1(7) 14_445 . ?
C28A C27 C26 123.1(3) 14_445 . ?
C28A C27 C26 123.1(3) . . ?
C28C C27 C26 122.4(2) 14_445 . ?
C28C C27 C26 122.4(2) . . ?
C28B C27 C26 119.9(4) 14_445 . ?
C28B C27 C26 119.9(4) . . ?
N3 C24A C25A 123.1(5) . . ?
N3 C24A H24A 118.5 . . ?
C25A C24A H24A 118.5 . . ?
C24A C25A C26 121.2(5) . . ?
C24A C25A H25A 119.4 . . ?
C26 C25A H25A 119.4 . . ?
C29A C28A C27 122.6(5) . . ?
C29A C28A H28A 118.7 . . ?
C27 C28A H28A 118.7 . . ?
N4 C29A C28A 121.3(5) . . ?
N4 C29A H29A 119.4 . . ?
C28A C29A H29A 119.4 . . ?
N3 C24B C25B 124.0(5) . . ?
N3 C24B H24B 118.0 . . ?
C25B C24B H24B 118.0 . . ?
C26 C25B C24B 120.4(5) . . ?
C26 C25B H25B 119.8 . . ?
C24B C25B H25B 119.8 . . ?
C29B C28B C27 116.7(7) . . ?
C29B C28B H28B 121.6 . . ?
C27 C28B H28B 121.6 . . ?
N4 C29B C28B 126.0(7) . . ?
N4 C29B H29B 117.0 . . ?
C28B C29B H29B 117.0 . . ?
N3 C24C C25C 122.9(6) . . ?
N3 C24C H24C 118.5 . . ?
C25C C24C H24C 118.5 . . ?
C26 C25C C24C 121.4(6) . . ?
C26 C25C H25C 119.3 . . ?
C24C C25C H25C 119.3 . . ?
C29C C28C C27 120.6(4) . . ?
C29C C28C H28C 119.7 . . ?
C27 C28C H28C 119.7 . . ?
N4 C29C C28C 123.7(4) . . ?
N4 C29C H29C 118.1 . . ?
C28C C29C H29C 118.1 . . ?

loop_
_geom_bond_atom_site_label_1
_geom_bond_atom_site_label_2
_geom_bond_distance
_geom_bond_site_symmetry_2
_geom_bond_publ_flag
Zn1 N2 2.0643(17) 2_455 ?
Zn1 N2 2.0643(17) . ?
Zn1 N1 2.0668(17) 2_455 ?
Zn1 N1 2.0668(17) . ?
Zn1 N4 2.149(2) 31_556 ?
Zn2 N3 2.0181(19) . ?
Zn2 O2 2.0317(12) 11_454 ?
Zn2 O2 2.0317(12) 8_544 ?
Zn2 O1 2.0457(12) 14_445 ?
Zn2 O1 2.0457(12) . ?
Zn2 Zn2 2.9384(6) 11_454 ?
N1 C1 1.356(3) . ?
N1 C4 1.384(2) . ?
N2 C9 1.344(3) . ?
N2 C6 1.382(2) . ?
O1 C17 1.242(2) . ?
O2 C17 1.250(2) . ?
O2 Zn2 2.0317(12) 11_454 ?
C1 C10 1.391(3) 2_455 ?
C1 C2 1.464(3) . ?
C2 C3 1.335(3) . ?
C2 H2 0.9300 . ?
C3 C4 1.409(3) . ?
C3 H3 0.9300 . ?
C4 C5 1.393(3) . ?
C5 C6 1.399(3) . ?
C5 C11 1.508(2) . ?
C6 C7 1.438(3) . ?
C7 C8 1.338(3) . ?
C7 H7 0.9300 . ?
C8 C9 1.439(3) . ?
C8 H8 0.9300 . ?
C9 C10 1.431(3) . ?
C10 C1 1.391(3) 2_455 ?
C10 C18B 1.484(7) . ?
C10 C18A 1.518(6) . ?
C11 C12 1.338(3) . ?
C11 C16 1.349(3) . ?
C12 C13 1.382(3) . ?
C12 H12 0.9300 . ?
C13 C14 1.359(3) . ?
C13 H13 0.9300 . ?
C14 C15 1.342(3) . ?
C14 C17 1.516(2) . ?
C15 C16 1.397(3) . ?
C15 H15 0.9300 . ?
C16 H16 0.9300 . ?
C18A C19A 1.326(7) . ?
C18A C23A 1.417(7) . ?
C19A C20A 1.443(7) . ?
C19A H19A 0.9300 . ?
C20A C21A 1.374(7) . ?
C20A H20A 0.9300 . ?
C21A C22A 1.399(7) . ?
C21A H21A 0.9300 . ?
C22A C23A 1.466(7) . ?
C22A H22A 0.9300 . ?
C23A H23A 0.9300 . ?
C18B C23B 1.336(8) . ?
C18B C19B 1.409(8) . ?
C19B C20B 1.433(7) . ?
C19B H19B 0.9300 . ?
C20B C21B 1.392(8) . ?
C20B H20B 0.9300 . ?
C21B C22B 1.381(8) . ?
C21B H21B 0.9300 . ?
C22B C23B 1.438(8) . ?
C22B H22B 0.9300 . ?
C23B H23B 0.9300 . ?
N3 C24C 1.335(6) 14_445 ?
N3 C24C 1.335(6) . ?
N3 C24B 1.338(5) 14_445 ?
N3 C24B 1.338(5) . ?
N3 C24A 1.340(5) . ?
N3 C24A 1.340(5) 14_445 ?
N4 C29C 1.337(5) . ?
N4 C29C 1.337(5) 14_445 ?
N4 C29A 1.344(5) 14_445 ?
N4 C29A 1.344(5) . ?
N4 C29B 1.367(7) . ?
N4 C29B 1.367(7) 14_445 ?
N4 Zn1 2.149(2) 23_655 ?
C26 C25B 1.379(5) 14_445 ?
C26 C25B 1.379(5) . ?
C26 C25C 1.388(6) . ?
C26 C25C 1.388(6) 14_445 ?
C26 C25A 1.390(5) . ?
C26 C25A 1.390(5) 14_445 ?
C26 C27 1.434(3) . ?
C27 C28A 1.395(5) 14_445 ?
C27 C28A 1.395(5) . ?
C27 C28C 1.397(5) 14_445 ?
C27 C28C 1.397(5) . ?
C27 C28B 1.415(7) 14_445 ?
C27 C28B 1.415(7) . ?
C24A C25A 1.386(6) . ?
C24A H24A 0.9300 . ?
C25A H25A 0.9300 . ?
C28A C29A 1.368(6) . ?
C28A H28A 0.9300 . ?
C29A H29A 0.9300 . ?
C24B C25B 1.390(6) . ?
C24B H24B 0.9300 . ?
C25B H25B 0.9300 . ?
C28B C29B 1.373(7) . ?
C28B H28B 0.9300 . ?
C29B H29B 0.9300 . ?
C24C C25C 1.389(7) . ?
C24C H24C 0.9300 . ?
C25C H25C 0.9300 . ?
C28C C29C 1.362(5) . ?
C28C H28C 0.9300 . ?
C29C H29C 0.9300 . ?

loop_
_platon_squeeze_void_nr
_platon_squeeze_void_average_x
_platon_squeeze_void_average_y
_platon_squeeze_void_average_z
_platon_squeeze_void_volume
_platon_squeeze_void_count_electrons
1 0.003 -0.005 -0.002 42711.8 10088.8
